data_4514084
loop_
_publ_author_name
'Esguerra, Kenneth Virgel N.'
'Lumb, Jean-Philip'

_publ_section_title
;
 A Bioinspired Catalytic Aerobic Functionalization of Phenols:
 Regioselective Construction of Aromatic C--N and C--O Bonds
;
_journal_issue 5
_journal_name_full 'ACS Catalysis'
_journal_page_first 3477
_journal_paper_doi 10.1021/acscatal.7b00437
_journal_volume 7
_journal_year 2017
_chemical_formula_moiety 'C33 H25 N O4'
_chemical_formula_sum 'C33 H25 N O4'
_chemical_formula_weight 499.54
_space_group_crystal_system triclinic
_space_group_IT_number 2
_space_group_name_Hall '-P 1'
_space_group_name_H-M_alt 'P -1'
_symmetry_space_group_name_Hall '-P 1'
_symmetry_space_group_name_H-M 'P -1'
_atom_sites_solution_hydrogens geom
_audit_creation_date 2016-12-16
_audit_creation_method
;
Olex2 1.2
(compiled 2016.11.30 svn.r3356 for OlexSys, GUI svn.r5269)
;
_cell_angle_alpha 88.5410(10)
_cell_angle_beta 87.5980(10)
_cell_angle_gamma 85.0970(10)
_cell_formula_units_Z 4
_cell_length_a 9.7185(3)
_cell_length_b 15.9184(4)
_cell_length_c 15.9702(4)
_cell_measurement_reflns_used 5514
_cell_measurement_temperature 100
_cell_measurement_theta_max 60.781
_cell_measurement_theta_min 3.382
_cell_volume 2458.84(12)
_computing_cell_refinement
;
SAINT (2013) V8.37A; Integration Software for Single Crystal Data.
Bruker AXS Inc., Madison, WI 53719-1173.
;
_computing_data_collection
;
APEX 2 (2013) Bruker AXS Inc., Madison, WI 53719-1173.
;
_computing_data_reduction
;
SAINT (2013) V8.37A; Integration Software for Single Crystal Data.
Bruker AXS Inc., Madison, WI 53719-1173.
;
_computing_molecular_graphics 'Olex2 (Dolomanov et al., 2009)'
_computing_publication_material 'Olex2 (Dolomanov et al., 2009)'
_computing_structure_refinement 'ShelXL (Sheldrick, 2015)'
_computing_structure_solution 'XT (Sheldrick, 2015)'
_diffrn_ambient_temperature 100
_diffrn_detector 'CMOS Area detector'
_diffrn_detector_area_resol_mean 10.24
_diffrn_detector_type 'Bruker Photon 100 CMOS Detector'
_diffrn_measured_fraction_theta_full 0.988
_diffrn_measured_fraction_theta_max 0.984
_diffrn_measurement_device 'k-geometry diffractometer'
_diffrn_measurement_device_type 'Bruker Venture Metaljet'
_diffrn_measurement_method '\w and \f scans'
_diffrn_radiation_collimation 'Focusing mirrors'
_diffrn_radiation_monochromator 'Helios MX Mirror Optics'
_diffrn_radiation_probe x-ray
_diffrn_radiation_type GaK\a
_diffrn_radiation_wavelength 1.34139
_diffrn_reflns_av_unetI/netI 0.0299
_diffrn_reflns_Laue_measured_fraction_full 0.988
_diffrn_reflns_Laue_measured_fraction_max 0.984
_diffrn_reflns_limit_h_max 12
_diffrn_reflns_limit_h_min -12
_diffrn_reflns_limit_k_max 20
_diffrn_reflns_limit_k_min -20
_diffrn_reflns_limit_l_max 20
_diffrn_reflns_limit_l_min 0
_diffrn_reflns_number 11060
_diffrn_reflns_point_group_measured_fraction_full 0.988
_diffrn_reflns_point_group_measured_fraction_max 0.984
_diffrn_reflns_theta_full 53.594
_diffrn_reflns_theta_max 60.779
_diffrn_reflns_theta_min 2.410
_diffrn_source 'Metal Jet'
_diffrn_source_target Ga
_diffrn_source_type 'Gallium Liquid Metal Jet Source'
_exptl_absorpt_coefficient_mu 0.457
_exptl_absorpt_process_details
;
 TWINABS-2012/1 (Bruker,2012) was used for absorption correction.
 
For component 1:
 wR2(int) was 0.1089 before and 0.0528 after correction.
 The Ratio of minimum to maximum transmission not present.
 The \l/2 correction factor is Not present
 
For component 2:
 wR2(int) was 0.1827 before and 0.0673 after correction.
 The Ratio of minimum to maximum transmission is 0.82.
 The \l/2 correction factor is Not present

Final HKLF 4 output contains 95978 reflections, Rint = 0.0598
 (76532 with I > 3sig(I), Rint = 0.0580)
;
_exptl_crystal_colour 'clear light colourless'
_exptl_crystal_colour_lustre clear
_exptl_crystal_colour_modifier light
_exptl_crystal_colour_primary colourless
_exptl_crystal_density_diffrn 1.349
_exptl_crystal_description Fragment
_exptl_crystal_F_000 1048
_exptl_crystal_size_max 0.18
_exptl_crystal_size_mid 0.09
_exptl_crystal_size_min 0.09
_refine_diff_density_max 0.402
_refine_diff_density_min -0.373
_refine_diff_density_rms 0.095
_refine_ls_extinction_coef 0.0204(6)
_refine_ls_extinction_expression Fc^*^=kFc[1+0.001xFc^2^\l^3^/sin(2\q)]^-1/4^
_refine_ls_extinction_method 'SHELXL-2016/6 (Sheldrick 2016)'
_refine_ls_goodness_of_fit_ref 1.106
_refine_ls_hydrogen_treatment constr
_refine_ls_matrix_type full
_refine_ls_number_parameters 691
_refine_ls_number_reflns 11060
_refine_ls_number_restraints 0
_refine_ls_restrained_S_all 1.106
_refine_ls_R_factor_all 0.0525
_refine_ls_R_factor_gt 0.0484
_refine_ls_shift/su_max 0.000
_refine_ls_shift/su_mean 0.000
_refine_ls_structure_factor_coef Fsqd
_refine_ls_weighting_details 'w=1/[\s^2^(Fo^2^)+(0.0533P)^2^+1.2977P] where P=(Fo^2^+2Fc^2^)/3'
_refine_ls_weighting_scheme calc
_refine_ls_wR_factor_gt 0.1216
_refine_ls_wR_factor_ref 0.1245
_reflns_Friedel_coverage 0.000
_reflns_number_gt 10193
_reflns_number_total 11060
_reflns_threshold_expression 'I > 2\s(I)'
_cod_data_source_file cs7b00437_si_003.cif
_cod_data_source_block lumb172
_cod_depositor_comments
;
The following automatic conversions were performed:

'_diffrn_radiation_probe' value 'X-ray' changed to 'x-ray' according
to
/home/data/users/saulius/crontab/automatic-downloads/rss-feeds/ACS/lib/dictionaries/cif_core.dic
dictionary named 'cif_core.dic' version 2.4.2 from 2011-04-26.

Automatic conversion script
Id: cif_fix_values 4973 2017-02-22 13:04:09Z antanas 

 Adding full bibliography for 4514083--4514085.cif.
;
_cod_database_code 4514084
_shelx_space_group_comment
;
The symmetry employed for this shelxl refinement is uniquely defined
by the following loop, which should always be used as a source of
symmetry information in preference to the above space-group names.
They are only intended as comments.
;
_shelx_estimated_absorpt_t_max 0.960
_shelx_estimated_absorpt_t_min 0.922
_olex2_refinement_description
;
1. Twinned data refinement
 Scales: 0.7595(11) 0.2405(11)
2. Fixed Uiso
 At 1.2 times of:
  All C(H) groups
 At 1.5 times of:
  All C(H,H,H) groups
3.a Aromatic/amide H refined with riding coordinates:
 C3A(H3A), C6A(H6A), C9A(H9A), C10A(H10A), C11A(H11A), C12A(H12A), C13A(H13A),
 C15A(H15A), C16A(H16A), C18A(H18A), C19A(H19A), C22A(H22A), C23A(H23A),
 C24A(H24A), C25A(H25A), C28A(H28A), C29A(H29A), C30A(H30A), C31A(H31A),
 C3B(H3B), C6B(H6B), C9B(H9B), C10B(H10B), C11B(H11B), C12B(H12B), C13B(H13B),
 C15B(H15B), C16B(H16B), C18B(H18B), C19B(H19B), C22B(H22B), C23B(H23B),
 C24B(H24B), C25B(H25B), C28B(H28B), C29B(H29B), C30B(H30B), C31B(H31B)
3.b Idealised Me refined as rotating group:
 C26A(H26A,H26B,H26C), C33A(H33A,H33B,H33C), C26B(H26D,H26E,H26F), C33B(H33D,
 H33E,H33F)
;
_shelx_shelxl_version_number 2016/6
_olex2_submission_special_instructions 'No special instructions were received'

loop_
_space_group_symop_operation_xyz
'x, y, z'
'-x, -y, -z'

loop_
_atom_site_label
_atom_site_type_symbol
_atom_site_fract_x
_atom_site_fract_y
_atom_site_fract_z
_atom_site_U_iso_or_equiv
_atom_site_adp_type
_atom_site_occupancy
_atom_site_site_symmetry_order
_atom_site_calc_flag
_atom_site_refinement_flags_posn
O1A O 0.56764(12) 0.52726(7) 0.10203(7) 0.0214(2) Uani 1 1 d .
O2A O 0.68959(12) 0.28619(7) 0.28495(7) 0.0217(2) Uani 1 1 d .
O3A O 0.46866(12) 0.32595(8) 0.66258(7) 0.0235(3) Uani 1 1 d .
O4A O 0.95565(13) 0.32227(8) 0.34435(7) 0.0240(3) Uani 1 1 d .
N1A N 0.77662(15) 0.52137(9) 0.03329(9) 0.0207(3) Uani 1 1 d .
C1A C 0.65275(17) 0.55869(10) 0.03987(10) 0.0205(3) Uani 1 1 d .
C2A C 0.64930(17) 0.46238(10) 0.13800(10) 0.0197(3) Uani 1 1 d .
C3A C 0.61442(17) 0.40929(10) 0.20325(10) 0.0205(3) Uani 1 1 d .
H3A H 0.525847 0.414197 0.231062 0.025 Uiso 1 1 calc R
C4A C 0.71743(17) 0.34797(10) 0.22577(10) 0.0186(3) Uani 1 1 d .
C5A C 0.85007(16) 0.34056(10) 0.18536(10) 0.0182(3) Uani 1 1 d .
C6A C 0.88072(17) 0.39698(11) 0.12046(10) 0.0190(3) Uani 1 1 d .
H6A H 0.969772 0.393791 0.093249 0.023 Uiso 1 1 calc R
C7A C 0.77798(17) 0.45814(10) 0.09633(10) 0.0190(3) Uani 1 1 d .
C8A C 0.59450(18) 0.63102(10) -0.00956(11) 0.0215(3) Uani 1 1 d .
C9A C 0.46470(19) 0.67126(12) 0.01183(12) 0.0262(4) Uani 1 1 d .
H9A H 0.411057 0.650742 0.057813 0.031 Uiso 1 1 calc R
C10A C 0.4147(2) 0.74154(12) -0.03470(13) 0.0313(4) Uani 1 1 d .
H10A H 0.327238 0.769628 -0.019802 0.038 Uiso 1 1 calc R
C11A C 0.4915(2) 0.77079(12) -0.10256(13) 0.0310(4) Uani 1 1 d .
H11A H 0.456532 0.818734 -0.134114 0.037 Uiso 1 1 calc R
C12A C 0.6195(2) 0.73028(12) -0.12466(12) 0.0284(4) Uani 1 1 d .
H12A H 0.671453 0.749986 -0.171791 0.034 Uiso 1 1 calc R
C13A C 0.67182(18) 0.66085(11) -0.07782(11) 0.0242(3) Uani 1 1 d .
H13A H 0.760196 0.633743 -0.092317 0.029 Uiso 1 1 calc R
C14A C 0.60169(17) 0.31001(10) 0.35285(10) 0.0193(3) Uani 1 1 d .
C15A C 0.48621(18) 0.26625(11) 0.36944(11) 0.0223(3) Uani 1 1 d .
H15A H 0.466621 0.222030 0.334095 0.027 Uiso 1 1 calc R
C16A C 0.39903(17) 0.28758(11) 0.43831(11) 0.0232(3) Uani 1 1 d .
H16A H 0.319696 0.257603 0.449807 0.028 Uiso 1 1 calc R
C17A C 0.42643(16) 0.35229(10) 0.49067(10) 0.0184(3) Uani 1 1 d .
C18A C 0.54692(17) 0.39324(10) 0.47409(10) 0.0203(3) Uani 1 1 d .
H18A H 0.569568 0.435478 0.510902 0.024 Uiso 1 1 calc R
C19A C 0.63363(17) 0.37346(10) 0.40520(11) 0.0214(3) Uani 1 1 d .
H19A H 0.713733 0.402759 0.393836 0.026 Uiso 1 1 calc R
C20A C 0.32474(16) 0.38408(10) 0.55782(10) 0.0183(3) Uani 1 1 d .
C21A C 0.34997(17) 0.37334(10) 0.64348(10) 0.0193(3) Uani 1 1 d .
C22A C 0.25576(17) 0.40943(11) 0.70340(11) 0.0216(3) Uani 1 1 d .
H22A H 0.273303 0.402008 0.761313 0.026 Uiso 1 1 calc R
C23A C 0.13645(17) 0.45614(10) 0.67868(11) 0.0228(3) Uani 1 1 d .
H23A H 0.073477 0.481383 0.719675 0.027 Uiso 1 1 calc R
C24A C 0.10904(17) 0.46603(11) 0.59448(11) 0.0232(3) Uani 1 1 d .
H24A H 0.026643 0.497086 0.577538 0.028 Uiso 1 1 calc R
C25A C 0.20317(17) 0.43012(10) 0.53490(11) 0.0210(3) Uani 1 1 d .
H25A H 0.184108 0.437147 0.477169 0.025 Uiso 1 1 calc R
C26A C 0.50469(18) 0.32228(12) 0.74861(11) 0.0252(4) Uani 1 1 d .
H26A H 0.515825 0.379320 0.767472 0.038 Uiso 1 1 calc GR
H26B H 0.591640 0.287046 0.754499 0.038 Uiso 1 1 calc GR
H26C H 0.431302 0.297954 0.782784 0.038 Uiso 1 1 calc GR
C27A C 0.95382(16) 0.27001(10) 0.20837(10) 0.0186(3) Uani 1 1 d .
C28A C 1.00082(17) 0.20979(11) 0.14950(10) 0.0216(3) Uani 1 1 d .
H28A H 0.968947 0.215530 0.094049 0.026 Uiso 1 1 calc R
C29A C 1.09325(18) 0.14153(11) 0.17008(11) 0.0236(3) Uani 1 1 d .
H29A H 1.123625 0.100899 0.129296 0.028 Uiso 1 1 calc R
C30A C 1.14051(18) 0.13353(11) 0.25086(11) 0.0236(3) Uani 1 1 d .
H30A H 1.204547 0.087468 0.265159 0.028 Uiso 1 1 calc R
C31A C 1.09525(18) 0.19212(11) 0.31108(11) 0.0227(3) Uani 1 1 d .
H31A H 1.127133 0.185669 0.366483 0.027 Uiso 1 1 calc R
C32A C 1.00280(17) 0.26049(10) 0.28991(10) 0.0203(3) Uani 1 1 d .
C33A C 0.9750(2) 0.30377(12) 0.43090(11) 0.0258(4) Uani 1 1 d .
H33A H 1.074059 0.297456 0.441220 0.039 Uiso 1 1 calc GR
H33B H 0.933979 0.251205 0.446706 0.039 Uiso 1 1 calc GR
H33C H 0.930208 0.349899 0.464382 0.039 Uiso 1 1 calc GR
O1B O -0.08451(12) 0.97900(7) 0.40303(7) 0.0207(2) Uani 1 1 d .
O2B O 0.23124(12) 0.81330(8) 0.21472(7) 0.0223(3) Uani 1 1 d .
O3B O 0.25194(13) 0.93758(7) -0.15620(7) 0.0233(3) Uani 1 1 d .
O4B O 0.04256(13) 0.69034(8) 0.15524(7) 0.0243(3) Uani 1 1 d .
N1B N -0.17006(14) 0.86483(9) 0.46652(8) 0.0198(3) Uani 1 1 d .
C1B C -0.17341(17) 0.94647(10) 0.46262(10) 0.0195(3) Uani 1 1 d .
C2B C -0.01938(17) 0.90844(10) 0.36570(10) 0.0185(3) Uani 1 1 d .
C3B C 0.07823(17) 0.90560(10) 0.30054(10) 0.0205(3) Uani 1 1 d .
H3B H 0.110559 0.955073 0.274829 0.025 Uiso 1 1 calc R
C4B C 0.12608(16) 0.82492(10) 0.27511(10) 0.0191(3) Uani 1 1 d .
C5B C 0.07811(17) 0.75090(10) 0.31302(10) 0.0184(3) Uani 1 1 d .
C6B C -0.02294(17) 0.75785(10) 0.37740(10) 0.0190(3) Uani 1 1 d .
H6B H -0.058234 0.708988 0.402587 0.023 Uiso 1 1 calc R
C7B C -0.07119(16) 0.83807(10) 0.40408(10) 0.0185(3) Uani 1 1 d .
C8B C -0.26110(17) 1.00745(11) 0.51205(10) 0.0209(3) Uani 1 1 d .
C9B C -0.25504(19) 1.09425(11) 0.49841(11) 0.0251(4) Uani 1 1 d .
H9B H -0.191841 1.114348 0.457156 0.030 Uiso 1 1 calc R
C10B C -0.3412(2) 1.15102(12) 0.54505(12) 0.0294(4) Uani 1 1 d .
H10B H -0.337120 1.209904 0.535369 0.035 Uiso 1 1 calc R
C11B C -0.4332(2) 1.12230(13) 0.60566(12) 0.0314(4) Uani 1 1 d .
H11B H -0.492153 1.161313 0.637452 0.038 Uiso 1 1 calc R
C12B C -0.4388(2) 1.03616(13) 0.61969(13) 0.0322(4) Uani 1 1 d .
H12B H -0.501094 1.016455 0.661668 0.039 Uiso 1 1 calc R
C13B C -0.35394(19) 0.97844(12) 0.57288(11) 0.0266(4) Uani 1 1 d .
H13B H -0.359221 0.919620 0.582301 0.032 Uiso 1 1 calc R
C14B C 0.23548(17) 0.87265(10) 0.14917(10) 0.0201(3) Uani 1 1 d .
C15B C 0.34816(17) 0.92027(11) 0.14039(10) 0.0214(3) Uani 1 1 d .
H15B H 0.418365 0.914900 0.180289 0.026 Uiso 1 1 calc R
C16B C 0.35714(17) 0.97629(11) 0.07209(10) 0.0204(3) Uani 1 1 d .
H16B H 0.432594 1.010507 0.066695 0.024 Uiso 1 1 calc R
C17B C 0.25693(16) 0.98282(10) 0.01154(10) 0.0182(3) Uani 1 1 d .
C18B C 0.14544(16) 0.93281(10) 0.02196(10) 0.0195(3) Uani 1 1 d .
H18B H 0.077256 0.935769 -0.019174 0.023 Uiso 1 1 calc R
C19B C 0.13242(17) 0.87916(10) 0.09088(10) 0.0210(3) Uani 1 1 d .
H19B H 0.054334 0.847284 0.098268 0.025 Uiso 1 1 calc R
C20B C 0.26265(16) 1.04551(10) -0.05915(10) 0.0187(3) Uani 1 1 d .
C21B C 0.25420(16) 1.02191(10) -0.14298(10) 0.0185(3) Uani 1 1 d .
C22B C 0.25104(17) 1.08261(11) -0.20748(10) 0.0208(3) Uani 1 1 d .
H22B H 0.245335 1.066131 -0.263898 0.025 Uiso 1 1 calc R
C23B C 0.25622(18) 1.16718(11) -0.18943(11) 0.0237(3) Uani 1 1 d .
H23B H 0.250841 1.208582 -0.233341 0.028 Uiso 1 1 calc R
C24B C 0.26918(19) 1.19128(11) -0.10775(11) 0.0254(4) Uani 1 1 d .
H24B H 0.275580 1.248903 -0.095616 0.031 Uiso 1 1 calc R
C25B C 0.27281(18) 1.13049(11) -0.04333(11) 0.0226(3) Uani 1 1 d .
H25B H 0.282409 1.147312 0.012626 0.027 Uiso 1 1 calc R
C26B C 0.2410(2) 0.91245(11) -0.24052(11) 0.0262(4) Uani 1 1 d .
H26D H 0.319666 0.930473 -0.274735 0.039 Uiso 1 1 calc GR
H26E H 0.154776 0.938659 -0.262846 0.039 Uiso 1 1 calc GR
H26F H 0.240887 0.850944 -0.241967 0.039 Uiso 1 1 calc GR
C27B C 0.13779(16) 0.66560(10) 0.28682(10) 0.0198(3) Uani 1 1 d .
C28B C 0.21019(17) 0.61246(11) 0.34311(10) 0.0208(3) Uani 1 1 d .
H28B H 0.223061 0.631510 0.397899 0.025 Uiso 1 1 calc R
C29B C 0.26440(18) 0.53171(11) 0.32086(11) 0.0239(3) Uani 1 1 d .
H29B H 0.313356 0.495996 0.360075 0.029 Uiso 1 1 calc R
C30B C 0.24585(18) 0.50448(11) 0.24104(12) 0.0252(4) Uani 1 1 d .
H30B H 0.282245 0.449524 0.225540 0.030 Uiso 1 1 calc R
C31B C 0.17485(18) 0.55616(11) 0.18307(11) 0.0234(3) Uani 1 1 d .
H31B H 0.163776 0.536950 0.128111 0.028 Uiso 1 1 calc R
C32B C 0.11996(17) 0.63636(11) 0.20606(10) 0.0206(3) Uani 1 1 d .
C33B C 0.0340(2) 0.66604(12) 0.07035(11) 0.0273(4) Uani 1 1 d .
H33D H 0.127264 0.657531 0.044515 0.041 Uiso 1 1 calc GR
H33E H -0.019821 0.710479 0.039307 0.041 Uiso 1 1 calc GR
H33F H -0.011278 0.613436 0.068920 0.041 Uiso 1 1 calc GR

loop_
_atom_site_aniso_label
_atom_site_aniso_U_11
_atom_site_aniso_U_22
_atom_site_aniso_U_33
_atom_site_aniso_U_23
_atom_site_aniso_U_13
_atom_site_aniso_U_12
O1A 0.0209(6) 0.0217(6) 0.0209(6) -0.0008(4) -0.0007(4) 0.0015(4)
O2A 0.0256(6) 0.0193(6) 0.0192(6) -0.0013(4) 0.0072(5) 0.0001(4)
O3A 0.0215(6) 0.0277(6) 0.0204(6) -0.0022(5) -0.0019(4) 0.0049(5)
O4A 0.0335(7) 0.0212(6) 0.0167(6) -0.0027(4) -0.0033(5) 0.0037(5)
N1A 0.0219(7) 0.0216(7) 0.0183(7) 0.0001(5) -0.0027(5) 0.0006(5)
C1A 0.0234(8) 0.0210(8) 0.0174(8) -0.0037(6) -0.0017(6) -0.0018(6)
C2A 0.0195(7) 0.0194(7) 0.0198(8) -0.0047(6) -0.0021(6) 0.0019(6)
C3A 0.0191(7) 0.0227(8) 0.0195(8) -0.0042(6) 0.0029(6) -0.0007(6)
C4A 0.0225(8) 0.0187(7) 0.0146(7) -0.0031(6) 0.0014(6) -0.0024(6)
C5A 0.0206(8) 0.0202(7) 0.0139(7) -0.0038(6) -0.0012(6) -0.0002(6)
C6A 0.0183(7) 0.0233(8) 0.0154(7) -0.0031(6) 0.0004(6) -0.0009(6)
C7A 0.0215(8) 0.0208(8) 0.0150(7) -0.0021(6) -0.0009(6) -0.0023(6)
C8A 0.0233(8) 0.0198(8) 0.0217(8) -0.0033(6) -0.0054(6) 0.0000(6)
C9A 0.0255(9) 0.0274(9) 0.0250(9) -0.0049(7) -0.0037(7) 0.0033(7)
C10A 0.0299(9) 0.0273(9) 0.0362(10) -0.0078(8) -0.0103(8) 0.0077(7)
C11A 0.0380(10) 0.0206(8) 0.0353(10) 0.0007(7) -0.0167(8) 0.0002(7)
C12A 0.0328(9) 0.0247(9) 0.0292(9) 0.0027(7) -0.0090(7) -0.0081(7)
C13A 0.0242(8) 0.0227(8) 0.0260(9) -0.0016(7) -0.0052(7) -0.0022(6)
C14A 0.0199(7) 0.0190(7) 0.0181(7) 0.0000(6) 0.0026(6) 0.0016(6)
C15A 0.0237(8) 0.0222(8) 0.0215(8) -0.0054(6) 0.0004(6) -0.0038(6)
C16A 0.0198(8) 0.0240(8) 0.0263(9) -0.0022(7) 0.0020(6) -0.0055(6)
C17A 0.0181(7) 0.0184(7) 0.0182(7) 0.0016(6) -0.0001(6) 0.0012(6)
C18A 0.0200(8) 0.0188(7) 0.0221(8) -0.0026(6) -0.0008(6) -0.0015(6)
C19A 0.0195(8) 0.0211(8) 0.0236(8) -0.0008(6) 0.0020(6) -0.0034(6)
C20A 0.0182(7) 0.0169(7) 0.0198(8) -0.0017(6) 0.0025(6) -0.0026(6)
C21A 0.0184(7) 0.0176(7) 0.0220(8) -0.0018(6) 0.0001(6) -0.0018(6)
C22A 0.0232(8) 0.0222(8) 0.0199(8) -0.0030(6) 0.0024(6) -0.0042(6)
C23A 0.0213(8) 0.0190(8) 0.0278(9) -0.0051(6) 0.0068(6) -0.0018(6)
C24A 0.0173(7) 0.0193(8) 0.0322(9) 0.0015(7) 0.0010(6) 0.0005(6)
C25A 0.0201(8) 0.0198(8) 0.0230(8) 0.0021(6) -0.0006(6) -0.0017(6)
C26A 0.0229(8) 0.0314(9) 0.0213(8) 0.0037(7) -0.0019(6) -0.0027(7)
C27A 0.0189(7) 0.0185(7) 0.0180(7) -0.0003(6) 0.0016(6) -0.0006(6)
C28A 0.0215(8) 0.0243(8) 0.0188(8) -0.0008(6) 0.0016(6) -0.0015(6)
C29A 0.0241(8) 0.0210(8) 0.0250(8) -0.0037(6) 0.0053(6) -0.0003(6)
C30A 0.0212(8) 0.0188(8) 0.0303(9) 0.0028(7) 0.0006(7) 0.0001(6)
C31A 0.0254(8) 0.0214(8) 0.0216(8) 0.0012(6) -0.0031(6) -0.0023(6)
C32A 0.0222(8) 0.0195(8) 0.0194(8) -0.0009(6) 0.0009(6) -0.0027(6)
C33A 0.0325(9) 0.0269(9) 0.0180(8) -0.0020(6) -0.0041(7) -0.0005(7)
O1B 0.0232(6) 0.0187(5) 0.0194(6) 0.0000(4) 0.0022(4) 0.0003(4)
O2B 0.0211(6) 0.0237(6) 0.0202(6) 0.0052(5) 0.0054(4) 0.0031(5)
O3B 0.0334(7) 0.0181(6) 0.0181(6) -0.0014(4) -0.0011(5) -0.0003(5)
O4B 0.0301(6) 0.0255(6) 0.0165(6) -0.0010(5) -0.0035(5) 0.0029(5)
N1B 0.0222(7) 0.0193(7) 0.0175(7) -0.0014(5) 0.0017(5) 0.0001(5)
C1B 0.0209(8) 0.0223(8) 0.0149(7) -0.0002(6) -0.0006(6) -0.0006(6)
C2B 0.0209(7) 0.0176(7) 0.0168(7) -0.0010(6) -0.0026(6) 0.0011(6)
C3B 0.0211(8) 0.0189(8) 0.0212(8) 0.0037(6) -0.0002(6) -0.0015(6)
C4B 0.0178(7) 0.0229(8) 0.0161(7) 0.0017(6) -0.0003(6) 0.0002(6)
C5B 0.0205(7) 0.0194(7) 0.0151(7) -0.0002(6) -0.0016(6) -0.0004(6)
C6B 0.0218(8) 0.0185(7) 0.0166(7) 0.0004(6) 0.0001(6) -0.0019(6)
C7B 0.0187(7) 0.0219(8) 0.0148(7) 0.0001(6) -0.0002(6) -0.0016(6)
C8B 0.0215(8) 0.0219(8) 0.0190(8) -0.0022(6) -0.0031(6) 0.0013(6)
C9B 0.0283(9) 0.0224(8) 0.0244(9) -0.0007(6) -0.0026(7) 0.0000(7)
C10B 0.0341(10) 0.0208(8) 0.0329(10) -0.0049(7) -0.0075(8) 0.0040(7)
C11B 0.0285(9) 0.0329(10) 0.0317(10) -0.0117(8) -0.0019(7) 0.0076(7)
C12B 0.0299(9) 0.0345(10) 0.0313(10) -0.0057(8) 0.0075(8) 0.0007(8)
C13B 0.0284(9) 0.0246(8) 0.0262(9) -0.0019(7) 0.0033(7) 0.0004(7)
C14B 0.0219(8) 0.0201(7) 0.0170(7) 0.0019(6) 0.0038(6) 0.0024(6)
C15B 0.0188(8) 0.0285(9) 0.0164(8) 0.0009(6) 0.0000(6) -0.0005(6)
C16B 0.0189(7) 0.0254(8) 0.0168(8) -0.0006(6) 0.0025(6) -0.0026(6)
C17B 0.0198(7) 0.0201(7) 0.0141(7) -0.0019(6) 0.0023(6) 0.0007(6)
C18B 0.0187(7) 0.0206(8) 0.0186(8) -0.0011(6) -0.0009(6) 0.0013(6)
C19B 0.0189(7) 0.0208(8) 0.0229(8) -0.0007(6) 0.0025(6) -0.0018(6)
C20B 0.0162(7) 0.0220(8) 0.0178(8) 0.0014(6) 0.0003(6) -0.0007(6)
C21B 0.0168(7) 0.0188(7) 0.0195(8) -0.0006(6) -0.0008(6) 0.0000(6)
C22B 0.0214(8) 0.0235(8) 0.0176(8) 0.0010(6) -0.0030(6) -0.0024(6)
C23B 0.0251(8) 0.0220(8) 0.0242(8) 0.0050(6) -0.0017(6) -0.0046(6)
C24B 0.0302(9) 0.0197(8) 0.0269(9) -0.0009(7) 0.0006(7) -0.0061(7)
C25B 0.0243(8) 0.0236(8) 0.0204(8) -0.0021(6) 0.0001(6) -0.0048(6)
C26B 0.0362(10) 0.0228(8) 0.0200(8) -0.0046(6) 0.0029(7) -0.0057(7)
C27B 0.0180(7) 0.0210(8) 0.0200(8) 0.0011(6) 0.0019(6) -0.0020(6)
C28B 0.0208(8) 0.0228(8) 0.0184(8) 0.0007(6) 0.0016(6) -0.0007(6)
C29B 0.0228(8) 0.0229(8) 0.0250(9) 0.0040(6) 0.0015(6) 0.0020(6)
C30B 0.0223(8) 0.0210(8) 0.0314(9) -0.0022(7) 0.0043(7) 0.0019(6)
C31B 0.0237(8) 0.0247(8) 0.0215(8) -0.0050(6) 0.0036(6) -0.0017(6)
C32B 0.0194(7) 0.0219(8) 0.0201(8) 0.0012(6) 0.0017(6) -0.0011(6)
C33B 0.0329(9) 0.0315(9) 0.0177(8) -0.0022(7) -0.0030(7) -0.0021(7)

loop_
_atom_type_symbol
_atom_type_description
_atom_type_scat_dispersion_real
_atom_type_scat_dispersion_imag
_atom_type_scat_source
C C 0.0140 0.0070 'International Tables Vol C Tables 4.2.6.8 and 6.1.1.4'
H H 0.0000 0.0000 'International Tables Vol C Tables 4.2.6.8 and 6.1.1.4'
N N 0.0250 0.0140 'International Tables Vol C Tables 4.2.6.8 and 6.1.1.4'
O O 0.0390 0.0250 'International Tables Vol C Tables 4.2.6.8 and 6.1.1.4'

loop_
_geom_angle_atom_site_label_1
_geom_angle_atom_site_label_2
_geom_angle_atom_site_label_3
_geom_angle
C2A O1A C1A 103.71(13)
C4A O2A C14A 117.29(12)
C21A O3A C26A 116.89(13)
C32A O4A C33A 116.32(13)
C1A N1A C7A 104.03(14)
O1A C1A C8A 116.66(14)
N1A C1A O1A 115.61(14)
N1A C1A C8A 127.72(16)
O1A C2A C7A 107.95(14)
C3A C2A O1A 127.88(15)
C3A C2A C7A 124.16(15)
C2A C3A H3A 122.3
C2A C3A C4A 115.47(15)
C4A C3A H3A 122.3
O2A C4A C3A 120.36(14)
O2A C4A C5A 116.64(14)
C3A C4A C5A 122.77(15)
C4A C5A C27A 120.48(14)
C6A C5A C4A 119.39(15)
C6A C5A C27A 120.03(14)
C5A C6A H6A 120.7
C7A C6A C5A 118.58(15)
C7A C6A H6A 120.7
C2A C7A N1A 108.70(14)
C2A C7A C6A 119.62(15)
C6A C7A N1A 131.68(15)
C9A C8A C1A 121.05(16)
C13A C8A C1A 119.04(16)
C13A C8A C9A 119.89(16)
C8A C9A H9A 120.2
C10A C9A C8A 119.52(18)
C10A C9A H9A 120.2
C9A C10A H10A 119.8
C11A C10A C9A 120.42(18)
C11A C10A H10A 119.8
C10A C11A H11A 119.9
C10A C11A C12A 120.19(17)
C12A C11A H11A 119.9
C11A C12A H12A 120.0
C11A C12A C13A 119.98(18)
C13A C12A H12A 120.0
C8A C13A H13A 120.0
C12A C13A C8A 119.98(17)
C12A C13A H13A 120.0
C15A C14A O2A 118.52(15)
C15A C14A C19A 120.95(15)
C19A C14A O2A 120.44(14)
C14A C15A H15A 120.3
C14A C15A C16A 119.42(15)
C16A C15A H15A 120.3
C15A C16A H16A 119.5
C15A C16A C17A 120.92(15)
C17A C16A H16A 119.5
C16A C17A C18A 118.29(15)
C16A C17A C20A 121.73(14)
C18A C17A C20A 119.71(14)
C17A C18A H18A 119.3
C19A C18A C17A 121.37(15)
C19A C18A H18A 119.3
C14A C19A H19A 120.5
C18A C19A C14A 118.96(15)
C18A C19A H19A 120.5
C21A C20A C17A 122.59(14)
C25A C20A C17A 119.01(14)
C25A C20A C21A 118.31(15)
O3A C21A C20A 115.95(14)
O3A C21A C22A 123.86(15)
C22A C21A C20A 120.18(15)
C21A C22A H22A 119.9
C23A C22A C21A 120.25(15)
C23A C22A H22A 119.9
C22A C23A H23A 119.9
C24A C23A C22A 120.20(16)
C24A C23A H23A 119.9
C23A C24A H24A 120.3
C23A C24A C25A 119.43(16)
C25A C24A H24A 120.3
C20A C25A H25A 119.2
C24A C25A C20A 121.61(16)
C24A C25A H25A 119.2
O3A C26A H26A 109.5
O3A C26A H26B 109.5
O3A C26A H26C 109.5
H26A C26A H26B 109.5
H26A C26A H26C 109.5
H26B C26A H26C 109.5
C28A C27A C5A 120.28(14)
C28A C27A C32A 118.26(15)
C32A C27A C5A 121.42(14)
C27A C28A H28A 119.2
C29A C28A C27A 121.55(16)
C29A C28A H28A 119.2
C28A C29A H29A 120.4
C30A C29A C28A 119.19(16)
C30A C29A H29A 120.4
C29A C30A H30A 119.6
C29A C30A C31A 120.71(16)
C31A C30A H30A 119.6
C30A C31A H31A 120.1
C30A C31A C32A 119.75(16)
C32A C31A H31A 120.1
O4A C32A C27A 115.70(14)
O4A C32A C31A 123.77(15)
C31A C32A C27A 120.52(15)
O4A C33A H33A 109.5
O4A C33A H33B 109.5
O4A C33A H33C 109.5
H33A C33A H33B 109.5
H33A C33A H33C 109.5
H33B C33A H33C 109.5
C2B O1B C1B 103.69(12)
C4B O2B C14B 117.71(12)
C21B O3B C26B 117.09(13)
C32B O4B C33B 116.59(14)
C1B N1B C7B 104.25(13)
O1B C1B C8B 116.58(14)
N1B C1B O1B 115.33(14)
N1B C1B C8B 128.08(15)
O1B C2B C7B 108.01(14)
C3B C2B O1B 127.56(15)
C3B C2B C7B 124.41(15)
C2B C3B H3B 122.4
C2B C3B C4B 115.10(15)
C4B C3B H3B 122.4
O2B C4B C3B 120.75(14)
O2B C4B C5B 116.34(14)
C3B C4B C5B 122.76(15)
C4B C5B C27B 120.92(14)
C6B C5B C4B 119.49(15)
C6B C5B C27B 119.56(14)
C5B C6B H6B 120.7
C5B C6B C7B 118.50(15)
C7B C6B H6B 120.7
C2B C7B N1B 108.71(14)
C2B C7B C6B 119.71(15)
C6B C7B N1B 131.58(15)
C9B C8B C1B 121.10(15)
C13B C8B C1B 119.29(15)
C13B C8B C9B 119.61(16)
C8B C9B H9B 120.0
C10B C9B C8B 120.09(17)
C10B C9B H9B 120.0
C9B C10B H10B 119.8
C11B C10B C9B 120.36(17)
C11B C10B H10B 119.8
C10B C11B H11B 120.2
C10B C11B C12B 119.65(17)
C12B C11B H11B 120.2
C11B C12B H12B 119.7
C11B C12B C13B 120.66(18)
C13B C12B H12B 119.7
C8B C13B H13B 120.2
C12B C13B C8B 119.63(17)
C12B C13B H13B 120.2
C15B C14B O2B 118.72(15)
C15B C14B C19B 121.20(15)
C19B C14B O2B 119.93(15)
C14B C15B H15B 120.5
C14B C15B C16B 119.06(15)
C16B C15B H15B 120.5
C15B C16B H16B 119.5
C15B C16B C17B 121.04(15)
C17B C16B H16B 119.5
C16B C17B C18B 118.24(14)
C16B C17B C20B 121.10(14)
C18B C17B C20B 120.53(14)
C17B C18B H18B 119.3
C19B C18B C17B 121.44(15)
C19B C18B H18B 119.3
C14B C19B H19B 120.5
C18B C19B C14B 118.96(15)
C18B C19B H19B 120.5
C21B C20B C17B 121.67(14)
C25B C20B C17B 120.29(15)
C25B C20B C21B 118.02(15)
O3B C21B C20B 116.19(14)
O3B C21B C22B 123.33(15)
C22B C21B C20B 120.48(15)
C21B C22B H22B 119.9
C23B C22B C21B 120.14(15)
C23B C22B H22B 119.9
C22B C23B H23B 119.9
C24B C23B C22B 120.21(16)
C24B C23B H23B 119.9
C23B C24B H24B 120.2
C23B C24B C25B 119.57(16)
C25B C24B H24B 120.2
C20B C25B H25B 119.2
C24B C25B C20B 121.51(16)
C24B C25B H25B 119.2
O3B C26B H26D 109.5
O3B C26B H26E 109.5
O3B C26B H26F 109.5
H26D C26B H26E 109.5
H26D C26B H26F 109.5
H26E C26B H26F 109.5
C28B C27B C5B 120.23(15)
C28B C27B C32B 118.47(15)
C32B C27B C5B 121.29(14)
C27B C28B H28B 119.3
C27B C28B C29B 121.41(16)
C29B C28B H28B 119.3
C28B C29B H29B 120.5
C30B C29B C28B 119.05(16)
C30B C29B H29B 120.5
C29B C30B H30B 119.5
C29B C30B C31B 121.04(16)
C31B C30B H30B 119.5
C30B C31B H31B 120.2
C30B C31B C32B 119.53(16)
C32B C31B H31B 120.2
O4B C32B C27B 115.37(15)
O4B C32B C31B 124.10(15)
C31B C32B C27B 120.50(15)
O4B C33B H33D 109.5
O4B C33B H33E 109.5
O4B C33B H33F 109.5
H33D C33B H33E 109.5
H33D C33B H33F 109.5
H33E C33B H33F 109.5

loop_
_geom_bond_atom_site_label_1
_geom_bond_atom_site_label_2
_geom_bond_distance
O1A C1A 1.377(2)
O1A C2A 1.3764(19)
O2A C4A 1.3821(19)
O2A C14A 1.3918(19)
O3A C21A 1.364(2)
O3A C26A 1.430(2)
O4A C32A 1.366(2)
O4A C33A 1.423(2)
N1A C1A 1.298(2)
N1A C7A 1.405(2)
C1A C8A 1.466(2)
C2A C3A 1.375(2)
C2A C7A 1.389(2)
C3A H3A 0.9500
C3A C4A 1.389(2)
C4A C5A 1.414(2)
C5A C6A 1.394(2)
C5A C27A 1.493(2)
C6A H6A 0.9500
C6A C7A 1.393(2)
C8A C9A 1.398(2)
C8A C13A 1.394(2)
C9A H9A 0.9500
C9A C10A 1.391(3)
C10A H10A 0.9500
C10A C11A 1.384(3)
C11A H11A 0.9500
C11A C12A 1.388(3)
C12A H12A 0.9500
C12A C13A 1.390(2)
C13A H13A 0.9500
C14A C15A 1.384(2)
C14A C19A 1.391(2)
C15A H15A 0.9500
C15A C16A 1.391(2)
C16A H16A 0.9500
C16A C17A 1.393(2)
C17A C18A 1.401(2)
C17A C20A 1.495(2)
C18A H18A 0.9500
C18A C19A 1.384(2)
C19A H19A 0.9500
C20A C21A 1.404(2)
C20A C25A 1.393(2)
C21A C22A 1.396(2)
C22A H22A 0.9500
C22A C23A 1.389(2)
C23A H23A 0.9500
C23A C24A 1.384(3)
C24A H24A 0.9500
C24A C25A 1.391(2)
C25A H25A 0.9500
C26A H26A 0.9800
C26A H26B 0.9800
C26A H26C 0.9800
C27A C28A 1.395(2)
C27A C32A 1.405(2)
C28A H28A 0.9500
C28A C29A 1.391(2)
C29A H29A 0.9500
C29A C30A 1.387(3)
C30A H30A 0.9500
C30A C31A 1.389(2)
C31A H31A 0.9500
C31A C32A 1.395(2)
C33A H33A 0.9800
C33A H33B 0.9800
C33A H33C 0.9800
O1B C1B 1.3794(19)
O1B C2B 1.3780(19)
O2B C4B 1.3796(19)
O2B C14B 1.3938(19)
O3B C21B 1.366(2)
O3B C26B 1.425(2)
O4B C32B 1.367(2)
O4B C33B 1.427(2)
N1B C1B 1.297(2)
N1B C7B 1.404(2)
C1B C8B 1.460(2)
C2B C3B 1.377(2)
C2B C7B 1.385(2)
C3B H3B 0.9500
C3B C4B 1.393(2)
C4B C5B 1.416(2)
C5B C6B 1.392(2)
C5B C27B 1.493(2)
C6B H6B 0.9500
C6B C7B 1.393(2)
C8B C9B 1.399(2)
C8B C13B 1.395(2)
C9B H9B 0.9500
C9B C10B 1.388(3)
C10B H10B 0.9500
C10B C11B 1.386(3)
C11B H11B 0.9500
C11B C12B 1.389(3)
C12B H12B 0.9500
C12B C13B 1.392(3)
C13B H13B 0.9500
C14B C15B 1.385(2)
C14B C19B 1.391(2)
C15B H15B 0.9500
C15B C16B 1.396(2)
C16B H16B 0.9500
C16B C17B 1.397(2)
C17B C18B 1.400(2)
C17B C20B 1.490(2)
C18B H18B 0.9500
C18B C19B 1.384(2)
C19B H19B 0.9500
C20B C21B 1.407(2)
C20B C25B 1.395(2)
C21B C22B 1.394(2)
C22B H22B 0.9500
C22B C23B 1.389(2)
C23B H23B 0.9500
C23B C24B 1.383(3)
C24B H24B 0.9500
C24B C25B 1.394(2)
C25B H25B 0.9500
C26B H26D 0.9800
C26B H26E 0.9800
C26B H26F 0.9800
C27B C28B 1.390(2)
C27B C32B 1.405(2)
C28B H28B 0.9500
C28B C29B 1.396(2)
C29B H29B 0.9500
C29B C30B 1.381(3)
C30B H30B 0.9500
C30B C31B 1.388(3)
C31B H31B 0.9500
C31B C32B 1.393(2)
C33B H33D 0.9800
C33B H33E 0.9800
C33B H33F 0.9800

loop_
_geom_hbond_atom_site_label_D
_geom_hbond_atom_site_label_H
_geom_hbond_atom_site_label_A
_geom_hbond_distance_DH
_geom_hbond_distance_HA
_geom_hbond_distance_DA
_geom_hbond_angle_DHA
_geom_hbond_site_symmetry_A
C26A H26A O1A 0.98 2.65 3.433(2) 137.0 2_666
C26A H26B O2B 0.98 2.31 3.271(2) 168.2 2_666
C19B H19B O4B 0.95 2.65 3.327(2) 128.9 .
C26B H26E O1B 0.98 2.65 3.419(2) 135.5 2_575
C26B H26F O2A 0.98 2.34 3.266(2) 157.2 2_665

loop_
_twin_individual_id
_twin_individual_mass_fraction_refined
1 0.7595(11)
2 0.2405(11)
